data_7105472
loop_
_publ_author_name
'Jothibasu, Ramasamy'
'Huynh, Han Vinh'

_publ_section_title
;
 Versatile coordination chemistry of indazole-derived carbenes.
;
_journal_issue 17
_journal_name_full 'Chemical communications (Cambridge, England)'
_journal_page_first 2986
_journal_page_last 2988
_journal_paper_doi 10.1039/b925977e
_journal_volume 46
_journal_year 2010
_chemical_formula_sum 'C31 H25 F6 N2 O4 P Pd'
_chemical_formula_weight 740.90
_chemical_name_systematic
;
?
;
_space_group_IT_number 2
_symmetry_cell_setting triclinic
_symmetry_space_group_name_Hall '-P 1'
_symmetry_space_group_name_H-M 'P -1'
_atom_sites_solution_hydrogens geom
_atom_sites_solution_primary direct
_atom_sites_solution_secondary difmap
_audit_creation_method SHELXL-97
_cell_angle_alpha 107.8900(10)
_cell_angle_beta 100.5030(10)
_cell_angle_gamma 96.7700(10)
_cell_formula_units_Z 2
_cell_length_a 9.4768(5)
_cell_length_b 11.0752(6)
_cell_length_c 15.6695(9)
_cell_measurement_reflns_used 5987
_cell_measurement_temperature 223(2)
_cell_measurement_theta_max 27.50
_cell_measurement_theta_min 2.22
_cell_volume 1512.08(14)
_computing_cell_refinement 'Bruker SMART'
_computing_data_collection 'Bruker SMART'
_computing_data_reduction 'Bruker SAINT'
_computing_molecular_graphics 'Bruker SHELXTL'
_computing_publication_material 'Bruker SHELXTL'
_computing_structure_refinement 'SHELXL-97 (Sheldrick, 1997)'
_computing_structure_solution 'SHELXS-97 (Sheldrick, 1990)'
_diffrn_ambient_temperature 223(2)
_diffrn_measured_fraction_theta_full 0.996
_diffrn_measured_fraction_theta_max 0.996
_diffrn_measurement_device_type 'CCD area detector'
_diffrn_measurement_method 'phi and omega scans'
_diffrn_radiation_monochromator graphite
_diffrn_radiation_source 'fine-focus sealed tube'
_diffrn_radiation_type MoK\a
_diffrn_radiation_wavelength 0.71073
_diffrn_reflns_av_R_equivalents 0.0241
_diffrn_reflns_av_sigmaI/netI 0.0279
_diffrn_reflns_limit_h_max 12
_diffrn_reflns_limit_h_min -12
_diffrn_reflns_limit_k_max 14
_diffrn_reflns_limit_k_min -14
_diffrn_reflns_limit_l_max 20
_diffrn_reflns_limit_l_min -20
_diffrn_reflns_number 18022
_diffrn_reflns_theta_full 27.50
_diffrn_reflns_theta_max 27.50
_diffrn_reflns_theta_min 1.40
_exptl_absorpt_coefficient_mu 0.743
_exptl_absorpt_correction_T_max 0.8656
_exptl_absorpt_correction_T_min 0.6809
_exptl_absorpt_correction_type multi-scan
_exptl_absorpt_process_details 'Sadabs, (Sheldrick 2001)'
_exptl_crystal_colour Colourless
_exptl_crystal_density_diffrn 1.627
_exptl_crystal_description Block
_exptl_crystal_F_000 744
_exptl_crystal_size_max 0.56
_exptl_crystal_size_mid 0.36
_exptl_crystal_size_min 0.20
_refine_diff_density_max 0.792
_refine_diff_density_min -0.723
_refine_diff_density_rms 0.077
_refine_ls_extinction_method none
_refine_ls_goodness_of_fit_ref 1.053
_refine_ls_hydrogen_treatment constr
_refine_ls_matrix_type full
_refine_ls_number_parameters 418
_refine_ls_number_reflns 6920
_refine_ls_number_restraints 42
_refine_ls_restrained_S_all 1.134
_refine_ls_R_factor_all 0.0302
_refine_ls_R_factor_gt 0.0287
_refine_ls_shift/su_max 0.001
_refine_ls_shift/su_mean 0.000
_refine_ls_structure_factor_coef Fsqd
_refine_ls_weighting_details 'calc w=1/[\s^2^(Fo^2^)+(0.0362P)^2^+1.0562P] where P=(Fo^2^+2Fc^2^)/3'
_refine_ls_weighting_scheme calc
_refine_ls_wR_factor_gt 0.0734
_refine_ls_wR_factor_ref 0.0744
_reflns_number_gt 6613
_reflns_number_total 6920
_reflns_threshold_expression >2sigma(I)
_cod_data_source_file b925977e.txt
_cod_data_source_block 8631
_cod_depositor_comments
;
The following automatic conversions were performed:
'_symmetry_cell_setting' value 'Triclinic' changed to 'triclinic'
according to '/home/saulius/struct/CIF-dictionaries/cif_core.dic'
dictionary named 'cif_core.dic' version 2.4.1 from
2010-06-29.

'_exptl_absorpt_correction_type' value 'Multi-scan' changed
to 'multi-scan' according to
'/home/saulius/struct/CIF-dictionaries/cif_core.dic' dictionary named
'cif_core.dic' version 2.4.1 from
2010-06-29.

'_refine_ls_hydrogen_treatment' value 'Constr' changed to
'constr' according to '/home/saulius/struct/CIF-dictionaries/cif_core.dic'
dictionary named 'cif_core.dic' version 2.4.1 from 2010-06-29.

Automatic conversion script
Id: cif_fix_enum 1527 2010-12-29 10:47:43Z saulius 
;
_cod_original_sg_symbol_H-M P-1
_cod_database_code 7105472

loop_
_symmetry_equiv_pos_as_xyz
'x, y, z'
'-x, -y, -z'

loop_
_atom_site_label
_atom_site_type_symbol
_atom_site_fract_x
_atom_site_fract_y
_atom_site_fract_z
_atom_site_U_iso_or_equiv
_atom_site_adp_type
_atom_site_occupancy
_atom_site_symmetry_multiplicity
_atom_site_calc_flag
_atom_site_refinement_flags
_atom_site_disorder_assembly
_atom_site_disorder_group
Pd1 Pd 0.196606(16) 0.464857(14) 0.181680(10) 0.02061(6) Uani 1 1 d . . .
P1 P 0.11448(6) 0.49343(5) 0.31068(4) 0.02279(11) Uani 1 1 d . . .
O1 O 0.25768(18) 0.43800(16) 0.05612(11) 0.0305(3) Uani 1 1 d . . .
O2 O 0.3793(2) 0.27935(19) 0.06631(13) 0.0398(4) Uani 1 1 d . . .
O3 O 0.36961(17) 0.62074(15) 0.25057(11) 0.0295(3) Uani 1 1 d . . .
O4 O 0.2768(2) 0.75194(17) 0.17967(12) 0.0376(4) Uani 1 1 d . . .
N1 N -0.0818(2) 0.28971(18) 0.07451(12) 0.0264(4) Uani 1 1 d . . .
N2 N -0.1593(2) 0.16638(19) 0.05022(13) 0.0310(4) Uani 1 1 d . . .
F1 F 0.4649(10) 0.4031(14) -0.0750(8) 0.0561(8) Uani 0.160(6) 1 d PD A 1
F2 F 0.3647(19) 0.2109(7) -0.1010(12) 0.1179(15) Uani 0.160(6) 1 d PDU A 1
F3 F 0.2360(11) 0.3432(15) -0.1290(9) 0.0644(8) Uani 0.160(6) 1 d PD A 1
F1A F 0.4011(3) 0.4434(2) -0.08166(15) 0.0561(8) Uani 0.840(6) 1 d PD A 2
F2A F 0.4325(5) 0.2514(4) -0.0973(2) 0.1179(15) Uani 0.840(6) 1 d PDU A 2
F3A F 0.2200(2) 0.2927(3) -0.13080(16) 0.0644(8) Uani 0.840(6) 1 d PD A 2
F4 F 0.62356(18) 0.79064(19) 0.30600(14) 0.0591(5) Uani 1 1 d . . .
F5 F 0.4742(2) 0.88216(19) 0.37928(12) 0.0635(5) Uani 1 1 d . . .
F6 F 0.5184(2) 0.92876(17) 0.26240(14) 0.0620(5) Uani 1 1 d . . .
C1 C 0.0522(2) 0.3042(2) 0.12582(14) 0.0234(4) Uani 1 1 d . . .
C2 C -0.0708(2) 0.0990(2) 0.08764(15) 0.0286(4) Uani 1 1 d . . .
C3 C -0.0980(3) -0.0297(2) 0.08533(18) 0.0385(6) Uani 1 1 d . . .
H18 H -0.1881 -0.0850 0.0541 0.046 Uiso 1 1 calc R . .
C4 C 0.0143(3) -0.0699(2) 0.1312(2) 0.0425(6) Uani 1 1 d . . .
H4 H 0.0000 -0.1554 0.1310 0.051 Uiso 1 1 calc R . .
C5 C 0.1500(3) 0.0112(3) 0.17867(19) 0.0394(6) Uani 1 1 d . . .
H5 H 0.2233 -0.0208 0.2096 0.047 Uiso 1 1 calc R . .
C6 C 0.1763(3) 0.1361(2) 0.18015(16) 0.0305(5) Uani 1 1 d . . .
H6 H 0.2674 0.1901 0.2110 0.037 Uiso 1 1 calc R . .
C7 C 0.0639(2) 0.1817(2) 0.13445(14) 0.0248(4) Uani 1 1 d . . .
C8 C -0.1477(3) 0.3862(3) 0.04359(17) 0.0385(6) Uani 1 1 d . . .
H24A H -0.0810 0.4686 0.0700 0.058 Uiso 1 1 calc R . .
H24B H -0.2383 0.3946 0.0634 0.058 Uiso 1 1 calc R . .
H24C H -0.1675 0.3594 -0.0231 0.058 Uiso 1 1 calc R . .
C9 C -0.3118(3) 0.1273(3) -0.00019(18) 0.0419(6) Uani 1 1 d . . .
H29A H -0.3431 0.0356 -0.0132 0.063 Uiso 1 1 calc R . .
H29B H -0.3219 0.1451 -0.0577 0.063 Uiso 1 1 calc R . .
H29C H -0.3717 0.1752 0.0367 0.063 Uiso 1 1 calc R . .
C10 C 0.3291(2) 0.3504(2) 0.02870(15) 0.0273(4) Uani 1 1 d . A .
C11 C 0.3480(2) 0.3331(2) -0.07023(17) 0.0380(5) Uani 1 1 d D . .
C12 C 0.3671(2) 0.7246(2) 0.23315(15) 0.0274(4) Uani 1 1 d . . .
C13 C 0.4977(3) 0.8322(3) 0.29491(18) 0.0386(6) Uani 1 1 d . . .
C1A C -0.0761(2) 0.4213(2) 0.29346(15) 0.0288(5) Uani 1 1 d . . .
C2A C -0.1866(3) 0.4891(3) 0.27532(17) 0.0366(5) Uani 1 1 d . . .
H2A H -0.1621 0.5764 0.2811 0.044 Uiso 1 1 calc R . .
C3A C -0.3320(3) 0.4290(3) 0.2489(2) 0.0480(7) Uani 1 1 d . . .
H3A H -0.4055 0.4756 0.2369 0.058 Uiso 1 1 calc R . .
C4A C -0.3688(3) 0.3015(4) 0.24024(19) 0.0516(8) Uani 1 1 d . . .
H4A H -0.4674 0.2604 0.2210 0.062 Uiso 1 1 calc R . .
C5A C -0.2611(3) 0.2332(3) 0.25980(18) 0.0445(6) Uani 1 1 d . . .
H5A H -0.2871 0.1465 0.2552 0.053 Uiso 1 1 calc R . .
C6A C -0.1146(3) 0.2924(3) 0.28620(16) 0.0351(5) Uani 1 1 d . . .
H6A H -0.0418 0.2456 0.2991 0.042 Uiso 1 1 calc R . .
C1B C 0.2199(2) 0.4239(2) 0.38583(14) 0.0265(4) Uani 1 1 d . . .
C2B C 0.1673(3) 0.3876(3) 0.45348(17) 0.0370(5) Uani 1 1 d . . .
H2B H 0.0755 0.4032 0.4640 0.044 Uiso 1 1 calc R . .
C3B C 0.2504(4) 0.3284(3) 0.50539(19) 0.0488(7) Uani 1 1 d . . .
H3B H 0.2142 0.3028 0.5504 0.059 Uiso 1 1 calc R . .
C4B C 0.3859(4) 0.3072(3) 0.4910(2) 0.0556(8) Uani 1 1 d . . .
H4B H 0.4420 0.2671 0.5262 0.067 Uiso 1 1 calc R . .
C5B C 0.4395(3) 0.3444(3) 0.4253(2) 0.0502(7) Uani 1 1 d . . .
H5B H 0.5320 0.3297 0.4158 0.060 Uiso 1 1 calc R . .
C6B C 0.3576(3) 0.4035(3) 0.37315(16) 0.0347(5) Uani 1 1 d . . .
H6B H 0.3953 0.4299 0.3289 0.042 Uiso 1 1 calc R . .
C1C C 0.1297(2) 0.6635(2) 0.37515(15) 0.0282(4) Uani 1 1 d . . .
C2C C 0.1810(3) 0.7132(3) 0.47027(17) 0.0367(5) Uani 1 1 d . . .
H2C H 0.2080 0.6582 0.5032 0.044 Uiso 1 1 calc R . .
C3C C 0.1923(4) 0.8443(3) 0.5168(2) 0.0508(7) Uani 1 1 d . . .
H3C H 0.2280 0.8779 0.5811 0.061 Uiso 1 1 calc R . .
C4C C 0.1515(4) 0.9248(3) 0.4691(2) 0.0545(8) Uani 1 1 d . . .
H4C H 0.1594 1.0133 0.5009 0.065 Uiso 1 1 calc R . .
C5C C 0.0992(4) 0.8764(3) 0.3749(2) 0.0514(7) Uani 1 1 d . . .
H5C H 0.0702 0.9316 0.3427 0.062 Uiso 1 1 calc R . .
C6C C 0.0894(3) 0.7465(3) 0.32774(18) 0.0392(6) Uani 1 1 d . . .
H6C H 0.0555 0.7141 0.2633 0.047 Uiso 1 1 calc R . .

loop_
_atom_site_aniso_label
_atom_site_aniso_U_11
_atom_site_aniso_U_22
_atom_site_aniso_U_33
_atom_site_aniso_U_23
_atom_site_aniso_U_13
_atom_site_aniso_U_12
Pd1 0.02276(9) 0.02060(9) 0.02058(9) 0.00925(6) 0.00558(6) 0.00489(6)
P1 0.0226(2) 0.0266(3) 0.0210(2) 0.0096(2) 0.00545(19) 0.0063(2)
O1 0.0381(9) 0.0324(9) 0.0291(8) 0.0153(7) 0.0154(7) 0.0120(7)
O2 0.0428(10) 0.0455(11) 0.0402(10) 0.0218(8) 0.0123(8) 0.0184(8)
O3 0.0283(8) 0.0276(8) 0.0325(8) 0.0132(7) 0.0035(6) 0.0025(6)
O4 0.0458(10) 0.0326(9) 0.0334(9) 0.0141(7) 0.0007(7) 0.0093(8)
N1 0.0299(9) 0.0255(9) 0.0236(8) 0.0096(7) 0.0030(7) 0.0051(7)
N2 0.0283(9) 0.0290(10) 0.0303(10) 0.0086(8) -0.0007(8) 0.0003(8)
F1 0.0567(17) 0.0686(16) 0.0425(10) 0.0254(10) 0.0144(11) -0.0134(12)
F2 0.181(4) 0.177(3) 0.0762(16) 0.076(2) 0.094(2) 0.150(3)
F3 0.0660(13) 0.078(2) 0.0307(9) 0.0160(13) -0.0008(9) -0.0328(12)
F1A 0.0567(17) 0.0686(16) 0.0425(10) 0.0254(10) 0.0144(11) -0.0134(12)
F2A 0.181(4) 0.177(3) 0.0762(16) 0.076(2) 0.094(2) 0.150(3)
F3A 0.0660(13) 0.078(2) 0.0307(9) 0.0160(13) -0.0008(9) -0.0328(12)
F4 0.0350(9) 0.0599(11) 0.0714(12) 0.0210(10) -0.0047(8) -0.0044(8)
F5 0.0764(13) 0.0563(11) 0.0350(9) -0.0053(8) 0.0076(8) -0.0102(10)
F6 0.0764(13) 0.0357(9) 0.0678(12) 0.0253(9) 0.0037(10) -0.0140(9)
C1 0.0257(10) 0.0251(10) 0.0210(9) 0.0091(8) 0.0060(8) 0.0058(8)
C2 0.0307(11) 0.0267(11) 0.0269(10) 0.0083(9) 0.0057(8) 0.0025(9)
C3 0.0435(14) 0.0263(12) 0.0416(13) 0.0099(10) 0.0087(11) -0.0033(10)
C4 0.0570(16) 0.0240(12) 0.0501(15) 0.0167(11) 0.0146(13) 0.0054(11)
C5 0.0469(14) 0.0347(13) 0.0438(14) 0.0207(11) 0.0100(11) 0.0157(11)
C6 0.0312(11) 0.0294(12) 0.0321(11) 0.0127(9) 0.0052(9) 0.0077(9)
C7 0.0279(10) 0.0228(10) 0.0237(10) 0.0079(8) 0.0063(8) 0.0033(8)
C8 0.0445(14) 0.0383(14) 0.0331(12) 0.0164(11) -0.0017(10) 0.0140(11)
C9 0.0297(12) 0.0488(16) 0.0376(13) 0.0098(12) -0.0029(10) 0.0004(11)
C10 0.0242(10) 0.0312(11) 0.0247(10) 0.0089(9) 0.0052(8) 0.0007(9)
C11 0.0421(13) 0.0435(14) 0.0319(12) 0.0127(11) 0.0151(10) 0.0113(11)
C12 0.0314(11) 0.0250(11) 0.0242(10) 0.0072(8) 0.0064(8) 0.0022(9)
C13 0.0444(14) 0.0323(13) 0.0341(12) 0.0112(10) 0.0036(10) -0.0034(11)
C1A 0.0246(10) 0.0416(13) 0.0226(10) 0.0122(9) 0.0086(8) 0.0063(9)
C2A 0.0299(12) 0.0515(15) 0.0330(12) 0.0179(11) 0.0092(9) 0.0119(11)
C3A 0.0288(12) 0.081(2) 0.0436(15) 0.0299(15) 0.0108(11) 0.0173(13)
C4A 0.0255(12) 0.089(2) 0.0367(14) 0.0224(15) 0.0055(10) -0.0046(13)
C5A 0.0393(14) 0.0540(17) 0.0364(13) 0.0151(12) 0.0100(11) -0.0079(12)
C6A 0.0317(12) 0.0439(14) 0.0306(11) 0.0143(10) 0.0097(9) 0.0010(10)
C1B 0.0297(11) 0.0282(11) 0.0220(10) 0.0096(8) 0.0034(8) 0.0075(9)
C2B 0.0435(14) 0.0433(14) 0.0303(12) 0.0177(11) 0.0114(10) 0.0126(11)
C3B 0.0687(19) 0.0546(17) 0.0330(13) 0.0269(13) 0.0111(13) 0.0168(15)
C4B 0.070(2) 0.063(2) 0.0404(15) 0.0278(15) 0.0002(14) 0.0296(17)
C5B 0.0424(15) 0.069(2) 0.0435(15) 0.0235(14) 0.0025(12) 0.0269(14)
C6B 0.0314(12) 0.0457(14) 0.0293(11) 0.0158(10) 0.0042(9) 0.0117(10)
C1C 0.0277(10) 0.0296(11) 0.0286(11) 0.0088(9) 0.0095(8) 0.0080(9)
C2C 0.0399(13) 0.0362(13) 0.0299(12) 0.0074(10) 0.0050(10) 0.0062(10)
C3C 0.0647(19) 0.0414(16) 0.0355(14) 0.0008(12) 0.0084(13) 0.0066(14)
C4C 0.072(2) 0.0325(14) 0.0568(18) 0.0049(13) 0.0252(16) 0.0137(14)
C5C 0.072(2) 0.0393(15) 0.0554(17) 0.0222(13) 0.0261(15) 0.0252(15)
C6C 0.0508(15) 0.0378(14) 0.0355(13) 0.0154(11) 0.0152(11) 0.0164(12)

loop_
_atom_type_symbol
_atom_type_description
_atom_type_scat_dispersion_real
_atom_type_scat_dispersion_imag
_atom_type_scat_source
C C 0.0033 0.0016 'International Tables Vol C Tables 4.2.6.8 and 6.1.1.4'
H H 0.0000 0.0000 'International Tables Vol C Tables 4.2.6.8 and 6.1.1.4'
N N 0.0061 0.0033 'International Tables Vol C Tables 4.2.6.8 and 6.1.1.4'
O O 0.0106 0.0060 'International Tables Vol C Tables 4.2.6.8 and 6.1.1.4'
F F 0.0171 0.0103 'International Tables Vol C Tables 4.2.6.8 and 6.1.1.4'
P P 0.1023 0.0942 'International Tables Vol C Tables 4.2.6.8 and 6.1.1.4'
Pd Pd -0.9988 1.0072 'International Tables Vol C Tables 4.2.6.8 and 6.1.1.4'

loop_
_geom_angle_atom_site_label_1
_geom_angle_atom_site_label_2
_geom_angle_atom_site_label_3
_geom_angle
_geom_angle_site_symmetry_1
_geom_angle_site_symmetry_3
_geom_angle_publ_flag
C1 Pd1 O3 171.49(7) . . ?
C1 Pd1 O1 90.29(7) . . ?
O3 Pd1 O1 91.73(6) . . ?
C1 Pd1 P1 87.52(6) . . ?
O3 Pd1 P1 90.96(5) . . ?
O1 Pd1 P1 175.78(5) . . ?
C1B P1 C1C 107.35(10) . . ?
C1B P1 C1A 106.08(11) . . ?
C1C P1 C1A 105.38(11) . . ?
C1B P1 Pd1 110.35(7) . . ?
C1C P1 Pd1 111.83(7) . . ?
C1A P1 Pd1 115.36(7) . . ?
C10 O1 Pd1 118.95(14) . . ?
C12 O3 Pd1 119.07(14) . . ?
C1 N1 N2 111.96(18) . . ?
C1 N1 C8 127.8(2) . . ?
N2 N1 C8 120.23(19) . . ?
C2 N2 N1 107.00(18) . . ?
C2 N2 C9 129.7(2) . . ?
N1 N2 C9 123.1(2) . . ?
N1 C1 C7 105.73(18) . . ?
N1 C1 Pd1 126.27(16) . . ?
C7 C1 Pd1 127.94(16) . . ?
N2 C2 C7 108.1(2) . . ?
N2 C2 C3 130.0(2) . . ?
C7 C2 C3 121.9(2) . . ?
C4 C3 C2 116.2(2) . . ?
C3 C4 C5 123.0(2) . . ?
C6 C5 C4 120.6(2) . . ?
C5 C6 C7 118.4(2) . . ?
C6 C7 C2 120.0(2) . . ?
C6 C7 C1 132.8(2) . . ?
C2 C7 C1 107.16(19) . . ?
O2 C10 O1 130.2(2) . . ?
O2 C10 C11 117.9(2) . . ?
O1 C10 C11 111.87(19) . . ?
F1 C11 F2A 75.0(7) . . ?
F1 C11 F3 108.5(4) . . ?
F2A C11 F3 120.7(9) . . ?
F1 C11 F3A 127.7(6) . . ?
F2A C11 F3A 107.8(2) . . ?
F3 C11 F3A 24.2(6) . . ?
F1 C11 F2 106.5(4) . . ?
F2A C11 F2 31.8(7) . . ?
F3 C11 F2 106.0(4) . . ?
F3A C11 F2 85.3(7) . . ?
F1 C11 F1A 35.3(6) . . ?
F2A C11 F1A 107.1(2) . . ?
F3 C11 F1A 79.7(6) . . ?
F3A C11 F1A 103.2(2) . . ?
F2 C11 F1A 135.6(7) . . ?
F1 C11 C10 115.1(6) . . ?
F2A C11 C10 113.2(2) . . ?
F3 C11 C10 116.9(7) . . ?
F3A C11 C10 111.1(2) . . ?
F2 C11 C10 102.8(8) . . ?
F1A C11 C10 113.8(2) . . ?
O4 C12 O3 130.1(2) . . ?
O4 C12 C13 117.7(2) . . ?
O3 C12 C13 112.1(2) . . ?
F6 C13 F4 106.8(2) . . ?
F6 C13 F5 107.2(2) . . ?
F4 C13 F5 106.4(2) . . ?
F6 C13 C12 112.6(2) . . ?
F4 C13 C12 113.5(2) . . ?
F5 C13 C12 109.9(2) . . ?
C6A C1A C2A 118.8(2) . . ?
C6A C1A P1 120.48(18) . . ?
C2A C1A P1 120.15(19) . . ?
C3A C2A C1A 120.8(3) . . ?
C4A C3A C2A 120.0(3) . . ?
C3A C4A C5A 120.2(3) . . ?
C4A C5A C6A 120.4(3) . . ?
C5A C6A C1A 119.8(3) . . ?
C6B C1B C2B 119.1(2) . . ?
C6B C1B P1 117.94(17) . . ?
C2B C1B P1 122.89(18) . . ?
C3B C2B C1B 120.0(2) . . ?
C4B C3B C2B 120.0(3) . . ?
C5B C4B C3B 120.3(3) . . ?
C4B C5B C6B 120.1(3) . . ?
C5B C6B C1B 120.3(2) . . ?
C2C C1C C6C 119.1(2) . . ?
C2C C1C P1 121.85(19) . . ?
C6C C1C P1 119.04(18) . . ?
C1C C2C C3C 120.0(3) . . ?
C4C C3C C2C 120.2(3) . . ?
C3C C4C C5C 120.3(3) . . ?
C4C C5C C6C 120.0(3) . . ?
C5C C6C C1C 120.4(3) . . ?

loop_
_geom_bond_atom_site_label_1
_geom_bond_atom_site_label_2
_geom_bond_distance
_geom_bond_site_symmetry_2
_geom_bond_publ_flag
Pd1 C1 1.959(2) . ?
Pd1 O3 2.0919(16) . ?
Pd1 O1 2.0953(15) . ?
Pd1 P1 2.2429(5) . ?
P1 C1B 1.813(2) . ?
P1 C1C 1.818(2) . ?
P1 C1A 1.822(2) . ?
O1 C10 1.260(3) . ?
O2 C10 1.210(3) . ?
O3 C12 1.263(3) . ?
O4 C12 1.217(3) . ?
N1 C1 1.336(3) . ?
N1 N2 1.376(3) . ?
N1 C8 1.460(3) . ?
N2 C2 1.357(3) . ?
N2 C9 1.458(3) . ?
F1 C11 1.303(4) . ?
F2 C11 1.330(4) . ?
F3 C11 1.312(4) . ?
F1A C11 1.342(3) . ?
F2A C11 1.303(3) . ?
F3A C11 1.328(3) . ?
F4 C13 1.330(3) . ?
F5 C13 1.338(3) . ?
F6 C13 1.328(3) . ?
C1 C7 1.418(3) . ?
C2 C7 1.406(3) . ?
C2 C3 1.406(3) . ?
C3 C4 1.370(4) . ?
C4 C5 1.408(4) . ?
C5 C6 1.370(3) . ?
C6 C7 1.405(3) . ?
C10 C11 1.549(3) . ?
C12 C13 1.548(3) . ?
C1A C6A 1.396(4) . ?
C1A C2A 1.396(3) . ?
C2A C3A 1.386(4) . ?
C3A C4A 1.373(5) . ?
C4A C5A 1.385(5) . ?
C5A C6A 1.392(3) . ?
C1B C6B 1.389(3) . ?
C1B C2B 1.393(3) . ?
C2B C3B 1.389(4) . ?
C3B C4B 1.379(5) . ?
C4B C5B 1.374(5) . ?
C5B C6B 1.384(3) . ?
C1C C2C 1.389(3) . ?
C1C C6C 1.393(3) . ?
C2C C3C 1.392(4) . ?
C3C C4C 1.375(5) . ?
C4C C5C 1.377(4) . ?
C5C C6C 1.384(4) . ?
